data_4082297
loop_
_publ_author_name
'Sgro, Michael J.'
'Dahcheh, Fatme'
'Stephan, Douglas W.'

_publ_section_title
;
 Synthesis and Reactivity of Ruthenium Hydride Complexes Containing a
 Tripodal Aminophosphine Ligand
;
_journal_issue 2
_journal_name_full Organometallics
_journal_page_first 578
_journal_paper_doi 10.1021/om4011388
_journal_volume 33
_journal_year 2014
_chemical_formula_sum 'C24 H57 N4 P3 Ru'
_chemical_formula_weight 595.71
_space_group_IT_number 29
_symmetry_cell_setting orthorhombic
_symmetry_space_group_name_Hall 'P 2c -2ac'
_symmetry_space_group_name_H-M 'P c a 21'
_atom_sites_solution_hydrogens geom
_atom_sites_solution_primary direct
_atom_sites_solution_secondary difmap
_audit_creation_method SHELXL-97
_cell_angle_alpha 90.00
_cell_angle_beta 90.00
_cell_angle_gamma 90.00
_cell_formula_units_Z 8
_cell_length_a 16.8955(8)
_cell_length_b 10.1655(5)
_cell_length_c 35.1942(18)
_cell_measurement_reflns_used 4608
_cell_measurement_temperature 223(2)
_cell_measurement_theta_max 23.61
_cell_measurement_theta_min 2.31
_cell_volume 6044.6(5)
_computing_cell_refinement 'Bruker SMART'
_computing_data_collection 'Bruker SMART'
_computing_data_reduction 'Bruker SAINT'
_computing_molecular_graphics 'Bruker SHELXTL'
_computing_publication_material 'Bruker SHELXTL'
_computing_structure_refinement 'SHELXL-97 (Sheldrick, 1997)'
_computing_structure_solution 'SHELXS-97 (Sheldrick, 1990)'
_diffrn_ambient_temperature 223(2)
_diffrn_measured_fraction_theta_full 0.998
_diffrn_measured_fraction_theta_max 0.998
_diffrn_measurement_device_type 'CCD area detector'
_diffrn_measurement_method 'phi and omega scans'
_diffrn_radiation_monochromator graphite
_diffrn_radiation_source 'fine-focus sealed tube'
_diffrn_radiation_type MoK\a
_diffrn_radiation_wavelength 0.71073
_diffrn_reflns_av_R_equivalents 0.0587
_diffrn_reflns_av_sigmaI/netI 0.0834
_diffrn_reflns_limit_h_max 18
_diffrn_reflns_limit_h_min -21
_diffrn_reflns_limit_k_max 13
_diffrn_reflns_limit_k_min -11
_diffrn_reflns_limit_l_max 39
_diffrn_reflns_limit_l_min -45
_diffrn_reflns_number 29254
_diffrn_reflns_theta_full 27.53
_diffrn_reflns_theta_max 27.53
_diffrn_reflns_theta_min 1.16
_exptl_absorpt_coefficient_mu 0.696
_exptl_absorpt_correction_T_max 0.7456
_exptl_absorpt_correction_T_min 0.6198
_exptl_absorpt_correction_type multi-scan
_exptl_absorpt_process_details sadabs
_exptl_crystal_colour colourless
_exptl_crystal_density_diffrn 1.309
_exptl_crystal_density_method 'not measured'
_exptl_crystal_description block
_exptl_crystal_F_000 2544
_exptl_crystal_size_max 0.15
_exptl_crystal_size_mid 0.13
_exptl_crystal_size_min 0.09
_refine_diff_density_max 0.726
_refine_diff_density_min -0.773
_refine_diff_density_rms 0.103
_refine_ls_abs_structure_details 'Flack H D (1983), Acta Cryst. A39, 876-881'
_refine_ls_abs_structure_Flack 0.63(3)
_refine_ls_extinction_method none
_refine_ls_goodness_of_fit_ref 1.020
_refine_ls_hydrogen_treatment constr
_refine_ls_matrix_type full
_refine_ls_number_parameters 577
_refine_ls_number_reflns 12017
_refine_ls_number_restraints 1
_refine_ls_restrained_S_all 1.020
_refine_ls_R_factor_all 0.0746
_refine_ls_R_factor_gt 0.0510
_refine_ls_shift/su_max 0.000
_refine_ls_shift/su_mean 0.000
_refine_ls_structure_factor_coef Fsqd
_refine_ls_weighting_details 'calc w=1/[\s^2^(Fo^2^)+(0.0390P)^2^+3.0344P] where P=(Fo^2^+2Fc^2^)/3'
_refine_ls_weighting_scheme calc
_refine_ls_wR_factor_gt 0.0952
_refine_ls_wR_factor_ref 0.1044
_reflns_number_gt 9494
_reflns_number_total 12017
_reflns_threshold_expression >2sigma(I)
_cod_data_source_file om4011388_si_002.cif
_cod_data_source_block mjs095_compound_10
_cod_depositor_comments
;
The following automatic conversions were performed:

'_symmetry_cell_setting' value 'Orthorhombic' changed to
'orthorhombic' according to
/usr/data/users/saulius/automatic-downloads/current/ACS/lib/dictionaries/cif_core.dic
dictionary named 'cif_core.dic' version 2.4.2 from 2011-04-26.

Automatic conversion script
Id: cif_fix_values 2281 2013-09-26 08:29:07Z andrius 
;
_cod_original_sg_symbol_H-M Pca2(1)
_cod_database_code 4082297

loop_
_symmetry_equiv_pos_as_xyz
'x, y, z'
'-x, -y, z+1/2'
'x+1/2, -y, z'
'-x+1/2, y, z+1/2'

loop_
_atom_site_label
_atom_site_type_symbol
_atom_site_fract_x
_atom_site_fract_y
_atom_site_fract_z
_atom_site_U_iso_or_equiv
_atom_site_adp_type
_atom_site_occupancy
_atom_site_symmetry_multiplicity
_atom_site_calc_flag
_atom_site_refinement_flags
Ru1 Ru 0.27336(2) 0.33882(4) 0.049567(14) 0.01671(10) Uani 1 1 d .
Ru2 Ru 0.43968(2) 0.82086(4) 0.315851(13) 0.01614(10) Uani 1 1 d .
P1 P 0.21639(9) 0.14176(14) 0.06506(5) 0.0204(3) Uani 1 1 d .
P2 P 0.28158(9) 0.45090(14) 0.10664(5) 0.0197(4) Uani 1 1 d .
P3 P 0.29354(10) 0.48759(14) 0.00212(5) 0.0215(4) Uani 1 1 d .
P4 P 0.49205(9) 0.62283(13) 0.29847(5) 0.0200(3) Uani 1 1 d .
P5 P 0.42239(10) 0.93398(14) 0.25941(5) 0.0207(4) Uani 1 1 d .
P6 P 0.42955(10) 0.97231(15) 0.36285(5) 0.0204(4) Uani 1 1 d .
N1 N 0.2761(3) 0.0154(4) 0.0524(2) 0.0315(13) Uani 1 1 d .
H1A H 0.2615 -0.0646 0.0576 0.038 Uiso 1 1 calc R
N2 N 0.3560(3) 0.3975(5) 0.13536(15) 0.0272(12) Uani 1 1 d .
H2A H 0.3579 0.4293 0.1583 0.033 Uiso 1 1 calc R
N3 N 0.3889(3) 0.5030(5) -0.01218(17) 0.0401(15) Uani 1 1 d .
H3A H 0.3984 0.5507 -0.0322 0.048 Uiso 1 1 calc R
N4 N 0.4037(3) 0.2631(4) 0.05302(16) 0.0244(11) Uani 1 1 d .
N5 N 0.4323(3) 0.4964(4) 0.31197(18) 0.0275(12) Uani 1 1 d .
H5B H 0.4430 0.4166 0.3046 0.033 Uiso 1 1 calc R
N6 N 0.3434(3) 0.8819(5) 0.23400(15) 0.0299(13) Uani 1 1 d .
H6B H 0.3373 0.9138 0.2112 0.036 Uiso 1 1 calc R
N7 N 0.3374(3) 0.9976(5) 0.37974(16) 0.0353(14) Uani 1 1 d .
H7A H 0.3317 1.0545 0.3980 0.042 Uiso 1 1 calc R
N8 N 0.3087(3) 0.7500(4) 0.31810(16) 0.0235(11) Uani 1 1 d .
C1 C 0.1222(4) 0.1019(6) 0.03904(19) 0.0292(17) Uani 1 1 d .
H1B H 0.1075 0.0111 0.0463 0.035 Uiso 1 1 calc R
C2 C 0.1838(4) 0.0815(5) 0.11378(19) 0.0244(14) Uani 1 1 d .
H2B H 0.1427 0.1433 0.1229 0.029 Uiso 1 1 calc R
C3 C 0.1916(4) 0.4279(6) 0.13703(18) 0.0277(15) Uani 1 1 d .
H3B H 0.1735 0.3377 0.1309 0.033 Uiso 1 1 calc R
C4 C 0.2993(4) 0.6332(5) 0.10954(19) 0.0263(15) Uani 1 1 d .
H4A H 0.2594 0.6763 0.0932 0.032 Uiso 1 1 calc R
C5 C 0.2653(4) 0.6662(5) 0.00699(19) 0.0257(15) Uani 1 1 d .
H5A H 0.2998 0.7011 0.0274 0.031 Uiso 1 1 calc R
C6 C 0.2484(4) 0.4519(6) -0.04516(19) 0.0315(16) Uani 1 1 d .
H6A H 0.2682 0.5214 -0.0624 0.038 Uiso 1 1 calc R
C7 C 0.3518(4) 0.0366(5) 0.03276(19) 0.0272(15) Uani 1 1 d .
H7B H 0.3420 0.0822 0.0087 0.033 Uiso 1 1 calc R
H7C H 0.3756 -0.0489 0.0269 0.033 Uiso 1 1 calc R
C8 C 0.4097(4) 0.1167(5) 0.0562(2) 0.0306(16) Uani 1 1 d .
H8A H 0.4025 0.0928 0.0830 0.037 Uiso 1 1 calc R
H8B H 0.4635 0.0907 0.0490 0.037 Uiso 1 1 calc R
C9 C 0.4165(4) 0.3036(5) 0.12481(18) 0.0237(14) Uani 1 1 d .
H9A H 0.3942 0.2150 0.1272 0.028 Uiso 1 1 calc R
H9B H 0.4599 0.3105 0.1432 0.028 Uiso 1 1 calc R
C10 C 0.4509(4) 0.3180(6) 0.0851(2) 0.0246(15) Uani 1 1 d .
H10A H 0.4593 0.4118 0.0802 0.030 Uiso 1 1 calc R
H10B H 0.5030 0.2756 0.0848 0.030 Uiso 1 1 calc R
C11 C 0.4553(4) 0.4421(6) 0.0067(2) 0.0330(16) Uani 1 1 d .
H11A H 0.4661 0.4916 0.0300 0.040 Uiso 1 1 calc R
H11B H 0.5018 0.4514 -0.0098 0.040 Uiso 1 1 calc R
C12 C 0.4468(4) 0.2962(6) 0.0172(2) 0.0304(16) Uani 1 1 d .
H12A H 0.4198 0.2517 -0.0038 0.036 Uiso 1 1 calc R
H12B H 0.5001 0.2585 0.0190 0.036 Uiso 1 1 calc R
C13 C 0.1317(5) 0.1029(7) -0.0036(2) 0.049(2) Uani 1 1 d .
H13A H 0.0815 0.0816 -0.0154 0.074 Uiso 1 1 calc R
H13B H 0.1710 0.0383 -0.0109 0.074 Uiso 1 1 calc R
H13C H 0.1486 0.1896 -0.0118 0.074 Uiso 1 1 calc R
C14 C 0.0538(4) 0.1912(7) 0.0515(3) 0.050(2) Uani 1 1 d .
H14A H 0.0063 0.1674 0.0376 0.076 Uiso 1 1 calc R
H14B H 0.0672 0.2821 0.0462 0.076 Uiso 1 1 calc R
H14C H 0.0447 0.1804 0.0785 0.076 Uiso 1 1 calc R
C15 C 0.1468(5) -0.0571(5) 0.1143(2) 0.0399(18) Uani 1 1 d .
H15A H 0.1316 -0.0795 0.1401 0.060 Uiso 1 1 calc R
H15B H 0.1852 -0.1206 0.1052 0.060 Uiso 1 1 calc R
H15C H 0.1005 -0.0586 0.0981 0.060 Uiso 1 1 calc R
C16 C 0.2512(4) 0.0874(6) 0.14184(19) 0.0320(16) Uani 1 1 d .
H16A H 0.2330 0.0570 0.1665 0.048 Uiso 1 1 calc R
H16B H 0.2698 0.1773 0.1440 0.048 Uiso 1 1 calc R
H16C H 0.2941 0.0316 0.1331 0.048 Uiso 1 1 calc R
C17 C 0.1226(4) 0.5159(7) 0.1242(2) 0.0425(19) Uani 1 1 d .
H17A H 0.0771 0.5005 0.1404 0.064 Uiso 1 1 calc R
H17B H 0.1089 0.4953 0.0981 0.064 Uiso 1 1 calc R
H17C H 0.1382 0.6075 0.1259 0.064 Uiso 1 1 calc R
C18 C 0.2021(5) 0.4264(7) 0.1802(2) 0.050(2) Uani 1 1 d .
H18A H 0.1510 0.4135 0.1923 0.075 Uiso 1 1 calc R
H18B H 0.2245 0.5095 0.1884 0.075 Uiso 1 1 calc R
H18C H 0.2373 0.3552 0.1872 0.075 Uiso 1 1 calc R
C19 C 0.2930(5) 0.6965(6) 0.1492(2) 0.0412(19) Uani 1 1 d .
H19A H 0.3030 0.7903 0.1472 0.062 Uiso 1 1 calc R
H19B H 0.3318 0.6571 0.1660 0.062 Uiso 1 1 calc R
H19C H 0.2403 0.6822 0.1593 0.062 Uiso 1 1 calc R
C20 C 0.3808(4) 0.6652(6) 0.0928(2) 0.0361(17) Uani 1 1 d .
H20A H 0.3899 0.7593 0.0942 0.054 Uiso 1 1 calc R
H20B H 0.3827 0.6369 0.0665 0.054 Uiso 1 1 calc R
H20C H 0.4214 0.6196 0.1072 0.054 Uiso 1 1 calc R
C21 C 0.1800(4) 0.6863(6) 0.0216(2) 0.0348(17) Uani 1 1 d .
H21A H 0.1690 0.7796 0.0236 0.052 Uiso 1 1 calc R
H21B H 0.1744 0.6455 0.0463 0.052 Uiso 1 1 calc R
H21C H 0.1430 0.6463 0.0039 0.052 Uiso 1 1 calc R
C22 C 0.2814(4) 0.7527(6) -0.0272(2) 0.0393(18) Uani 1 1 d .
H22A H 0.2652 0.8423 -0.0217 0.059 Uiso 1 1 calc R
H22B H 0.2517 0.7202 -0.0489 0.059 Uiso 1 1 calc R
H22C H 0.3375 0.7511 -0.0331 0.059 Uiso 1 1 calc R
C23 C 0.1590(4) 0.4642(6) -0.0457(2) 0.0378(17) Uani 1 1 d .
H23A H 0.1395 0.4447 -0.0710 0.057 Uiso 1 1 calc R
H23B H 0.1441 0.5531 -0.0387 0.057 Uiso 1 1 calc R
H23C H 0.1363 0.4026 -0.0277 0.057 Uiso 1 1 calc R
C24 C 0.2761(4) 0.3210(6) -0.0625(2) 0.041(2) Uani 1 1 d .
H24A H 0.2508 0.3084 -0.0870 0.062 Uiso 1 1 calc R
H24B H 0.2618 0.2492 -0.0457 0.062 Uiso 1 1 calc R
H24C H 0.3330 0.3228 -0.0658 0.062 Uiso 1 1 calc R
C25 C 0.5867(3) 0.5786(5) 0.32183(19) 0.0282(15) Uani 1 1 d .
H25A H 0.6006 0.4886 0.3133 0.034 Uiso 1 1 calc R
C26 C 0.5174(4) 0.5621(5) 0.24983(19) 0.0291(16) Uani 1 1 d .
H26A H 0.5580 0.6237 0.2401 0.035 Uiso 1 1 calc R
C27 C 0.5072(4) 0.9129(6) 0.2252(2) 0.0341(17) Uani 1 1 d .
H27A H 0.5265 0.8225 0.2301 0.041 Uiso 1 1 calc R
C28 C 0.4043(4) 1.1165(5) 0.25736(19) 0.0277(15) Uani 1 1 d .
H28A H 0.4474 1.1594 0.2719 0.033 Uiso 1 1 calc R
C29 C 0.4630(4) 1.1480(5) 0.35576(18) 0.0242(14) Uani 1 1 d .
H29A H 0.4255 1.1861 0.3372 0.029 Uiso 1 1 calc R
C30 C 0.4784(4) 0.9354(6) 0.40942(17) 0.0276(15) Uani 1 1 d .
H30A H 0.4642 1.0079 0.4269 0.033 Uiso 1 1 calc R
C31 C 0.3627(4) 0.5210(5) 0.33602(19) 0.0291(15) Uani 1 1 d .
H31A H 0.3793 0.5673 0.3591 0.035 Uiso 1 1 calc R
H31B H 0.3393 0.4368 0.3436 0.035 Uiso 1 1 calc R
C32 C 0.3010(3) 0.6024(5) 0.3155(2) 0.0305(14) Uani 1 1 d .
H32A H 0.3021 0.5779 0.2886 0.037 Uiso 1 1 calc R
H32B H 0.2489 0.5778 0.3254 0.037 Uiso 1 1 calc R
C33 C 0.2847(4) 0.7876(6) 0.24746(19) 0.0273(15) Uani 1 1 d .
H33A H 0.3072 0.6991 0.2450 0.033 Uiso 1 1 calc R
H33B H 0.2386 0.7922 0.2306 0.033 Uiso 1 1 calc R
C34 C 0.2564(4) 0.8053(6) 0.2879(2) 0.0306(17) Uani 1 1 d .
H34A H 0.2498 0.8996 0.2926 0.037 Uiso 1 1 calc R
H34B H 0.2042 0.7642 0.2902 0.037 Uiso 1 1 calc R
C35 C 0.2666(4) 0.9311(7) 0.3659(2) 0.0375(18) Uani 1 1 d .
H35A H 0.2479 0.9785 0.3434 0.045 Uiso 1 1 calc R
H35B H 0.2255 0.9397 0.3854 0.045 Uiso 1 1 calc R
C36 C 0.2732(4) 0.7861(7) 0.3556(2) 0.0324(17) Uani 1 1 d .
H36A H 0.3044 0.7428 0.3755 0.039 Uiso 1 1 calc R
H36B H 0.2199 0.7483 0.3566 0.039 Uiso 1 1 calc R
C37 C 0.5817(4) 0.5752(6) 0.3648(2) 0.0411(18) Uani 1 1 d .
H37A H 0.6328 0.5512 0.3752 0.062 Uiso 1 1 calc R
H37B H 0.5424 0.5110 0.3725 0.062 Uiso 1 1 calc R
H37C H 0.5666 0.6614 0.3741 0.062 Uiso 1 1 calc R
C38 C 0.6544(4) 0.6711(6) 0.3085(2) 0.045(2) Uani 1 1 d .
H38A H 0.7034 0.6460 0.3208 0.068 Uiso 1 1 calc R
H38B H 0.6415 0.7612 0.3151 0.068 Uiso 1 1 calc R
H38C H 0.6605 0.6639 0.2811 0.068 Uiso 1 1 calc R
C39 C 0.5546(4) 0.4241(6) 0.2465(2) 0.0404(19) Uani 1 1 d .
H39A H 0.5650 0.4045 0.2200 0.061 Uiso 1 1 calc R
H39B H 0.5184 0.3591 0.2568 0.061 Uiso 1 1 calc R
H39C H 0.6039 0.4218 0.2606 0.061 Uiso 1 1 calc R
C40 C 0.4483(4) 0.5736(6) 0.2227(2) 0.0361(17) Uani 1 1 d .
H40A H 0.4640 0.5417 0.1978 0.054 Uiso 1 1 calc R
H40B H 0.4323 0.6649 0.2208 0.054 Uiso 1 1 calc R
H40C H 0.4044 0.5214 0.2321 0.054 Uiso 1 1 calc R
C41 C 0.4903(5) 0.9154(7) 0.18264(19) 0.048(2) Uani 1 1 d .
H41A H 0.5393 0.9029 0.1687 0.072 Uiso 1 1 calc R
H41B H 0.4672 0.9995 0.1758 0.072 Uiso 1 1 calc R
H41C H 0.4536 0.8453 0.1763 0.072 Uiso 1 1 calc R
C42 C 0.5773(4) 1.0014(7) 0.2361(2) 0.044(2) Uani 1 1 d .
H42A H 0.6203 0.9880 0.2183 0.066 Uiso 1 1 calc R
H42B H 0.5950 0.9795 0.2616 0.066 Uiso 1 1 calc R
H42C H 0.5608 1.0928 0.2354 0.066 Uiso 1 1 calc R
C43 C 0.3258(4) 1.1482(6) 0.2782(2) 0.0356(18) Uani 1 1 d .
H43A H 0.3162 1.2423 0.2774 0.053 Uiso 1 1 calc R
H43B H 0.3294 1.1197 0.3044 0.053 Uiso 1 1 calc R
H43C H 0.2825 1.1025 0.2658 0.053 Uiso 1 1 calc R
C44 C 0.4028(5) 1.1791(6) 0.2183(2) 0.0407(18) Uani 1 1 d .
H44A H 0.3938 1.2730 0.2208 0.061 Uiso 1 1 calc R
H44B H 0.3606 1.1404 0.2034 0.061 Uiso 1 1 calc R
H44C H 0.4531 1.1641 0.2057 0.061 Uiso 1 1 calc R
C45 C 0.5447(4) 1.1608(6) 0.3375(2) 0.0308(16) Uani 1 1 d .
H45A H 0.5579 1.2532 0.3347 0.046 Uiso 1 1 calc R
H45B H 0.5441 1.1193 0.3127 0.046 Uiso 1 1 calc R
H45C H 0.5838 1.1182 0.3534 0.046 Uiso 1 1 calc R
C46 C 0.4561(5) 1.2343(6) 0.3912(2) 0.045(2) Uani 1 1 d .
H46A H 0.4742 1.3225 0.3853 0.067 Uiso 1 1 calc R
H46B H 0.4884 1.1976 0.4113 0.067 Uiso 1 1 calc R
H46C H 0.4013 1.2374 0.3993 0.067 Uiso 1 1 calc R
C47 C 0.4466(4) 0.8094(7) 0.4270(2) 0.044(2) Uani 1 1 d .
H47A H 0.4731 0.7934 0.4510 0.066 Uiso 1 1 calc R
H47B H 0.4563 0.7363 0.4099 0.066 Uiso 1 1 calc R
H47C H 0.3902 0.8182 0.4313 0.066 Uiso 1 1 calc R
C48 C 0.5689(4) 0.9336(6) 0.4068(2) 0.0401(19) Uani 1 1 d .
H48A H 0.5911 0.9142 0.4316 0.060 Uiso 1 1 calc R
H48B H 0.5877 1.0189 0.3983 0.060 Uiso 1 1 calc R
H48C H 0.5854 0.8666 0.3888 0.060 Uiso 1 1 calc R

loop_
_atom_site_aniso_label
_atom_site_aniso_U_11
_atom_site_aniso_U_22
_atom_site_aniso_U_33
_atom_site_aniso_U_23
_atom_site_aniso_U_13
_atom_site_aniso_U_12
Ru1 0.0144(2) 0.01779(18) 0.0180(2) -0.0013(2) 0.0000(2) 0.00077(19)
Ru2 0.0137(2) 0.01750(18) 0.0172(2) 0.0012(2) 0.0006(2) -0.00079(18)
P1 0.0199(7) 0.0184(6) 0.0229(9) -0.0027(6) -0.0001(7) -0.0013(6)
P2 0.0203(8) 0.0194(7) 0.0193(9) -0.0012(6) -0.0011(7) 0.0022(7)
P3 0.0202(8) 0.0243(7) 0.0199(10) 0.0015(7) 0.0009(7) 0.0012(7)
P4 0.0169(8) 0.0166(6) 0.0265(9) 0.0019(6) 0.0002(7) 0.0001(7)
P5 0.0222(8) 0.0210(7) 0.0188(9) -0.0002(6) -0.0006(7) -0.0017(7)
P6 0.0176(8) 0.0235(7) 0.0202(10) -0.0008(7) 0.0032(7) 0.0004(7)
N1 0.034(3) 0.019(2) 0.041(4) 0.000(3) 0.006(3) 0.000(2)
N2 0.032(3) 0.030(3) 0.019(3) -0.010(2) -0.004(2) 0.006(2)
N3 0.021(3) 0.049(3) 0.049(4) 0.025(3) 0.009(3) 0.000(3)
N4 0.020(2) 0.026(2) 0.028(3) -0.002(2) 0.003(2) 0.001(2)
N5 0.033(3) 0.0177(19) 0.032(3) 0.000(2) 0.010(3) -0.006(2)
N6 0.035(3) 0.035(3) 0.020(3) 0.001(2) -0.008(2) -0.001(3)
N7 0.024(3) 0.044(3) 0.038(4) -0.017(3) 0.004(3) 0.001(3)
N8 0.015(2) 0.028(2) 0.028(3) 0.001(3) 0.004(3) -0.003(2)
C1 0.022(3) 0.023(3) 0.043(5) 0.004(3) -0.008(3) -0.007(3)
C2 0.022(3) 0.020(3) 0.031(4) -0.001(3) 0.004(3) 0.001(3)
C3 0.035(4) 0.026(3) 0.022(4) -0.004(3) 0.007(3) 0.002(3)
C4 0.031(4) 0.020(3) 0.028(4) 0.004(3) -0.011(3) 0.001(3)
C5 0.034(4) 0.018(3) 0.025(4) 0.004(3) -0.010(3) 0.000(3)
C6 0.045(4) 0.026(3) 0.023(4) -0.003(3) 0.000(3) 0.005(3)
C7 0.026(4) 0.021(3) 0.035(4) -0.007(3) 0.004(3) 0.005(3)
C8 0.027(3) 0.028(3) 0.037(5) -0.004(3) -0.003(3) 0.009(3)
C9 0.019(3) 0.024(3) 0.028(4) 0.002(3) -0.007(3) 0.003(3)
C10 0.009(3) 0.033(3) 0.032(4) 0.002(3) -0.009(3) -0.002(3)
C11 0.019(3) 0.046(4) 0.035(4) 0.008(3) 0.003(3) -0.004(3)
C12 0.025(4) 0.037(3) 0.029(4) -0.004(3) 0.008(3) 0.007(3)
C13 0.049(5) 0.051(4) 0.048(5) -0.004(4) -0.030(4) -0.021(4)
C14 0.026(4) 0.064(5) 0.061(6) 0.007(5) -0.013(4) -0.004(3)
C15 0.053(5) 0.021(3) 0.045(5) -0.002(3) 0.004(4) -0.007(3)
C16 0.036(4) 0.036(3) 0.025(4) 0.006(3) -0.002(3) -0.007(3)
C17 0.025(4) 0.049(4) 0.053(5) -0.007(4) 0.009(4) 0.010(3)
C18 0.063(6) 0.055(4) 0.031(5) 0.006(4) 0.018(4) 0.006(4)
C19 0.062(5) 0.021(3) 0.041(5) -0.014(3) -0.013(4) 0.004(3)
C20 0.038(4) 0.031(3) 0.039(4) 0.005(3) 0.000(3) -0.012(3)
C21 0.037(4) 0.026(3) 0.041(5) -0.005(3) -0.004(3) 0.005(3)
C22 0.049(5) 0.028(3) 0.041(5) 0.007(3) -0.004(4) -0.005(3)
C23 0.050(5) 0.031(3) 0.032(4) -0.009(3) -0.010(4) 0.004(3)
C24 0.059(5) 0.042(4) 0.022(4) -0.009(3) 0.005(3) 0.011(4)
C25 0.025(3) 0.023(3) 0.037(5) -0.001(3) -0.008(3) 0.007(3)
C26 0.038(4) 0.015(3) 0.034(4) 0.002(3) 0.006(3) 0.002(3)
C27 0.035(4) 0.033(3) 0.035(5) -0.003(3) 0.005(3) -0.004(3)
C28 0.031(4) 0.024(3) 0.028(4) 0.008(3) -0.008(3) 0.001(3)
C29 0.028(3) 0.024(3) 0.021(4) -0.004(3) -0.003(3) 0.007(3)
C30 0.041(4) 0.029(3) 0.013(3) 0.000(3) 0.002(3) -0.001(3)
C31 0.024(3) 0.025(3) 0.039(4) 0.008(3) 0.001(3) -0.010(3)
C32 0.016(3) 0.030(3) 0.046(4) -0.001(3) -0.004(4) -0.008(3)
C33 0.022(3) 0.031(3) 0.029(4) 0.000(3) -0.009(3) -0.008(3)
C34 0.020(3) 0.033(3) 0.039(5) -0.004(3) 0.005(3) 0.001(3)
C35 0.018(3) 0.050(4) 0.045(5) -0.012(3) 0.012(3) 0.000(3)
C36 0.011(3) 0.046(4) 0.040(5) 0.004(3) 0.010(3) -0.001(3)
C37 0.044(5) 0.038(3) 0.041(5) 0.003(3) -0.015(4) 0.012(3)
C38 0.017(3) 0.042(3) 0.077(7) 0.004(4) -0.010(4) -0.004(3)
C39 0.037(4) 0.029(3) 0.055(5) -0.002(3) 0.008(4) 0.008(3)
C40 0.041(4) 0.032(3) 0.036(5) -0.013(3) -0.004(3) 0.002(3)
C41 0.068(6) 0.055(4) 0.022(4) -0.004(3) 0.012(4) -0.008(4)
C42 0.041(5) 0.046(4) 0.045(5) -0.002(4) 0.013(4) -0.009(4)
C43 0.039(4) 0.032(3) 0.035(4) -0.006(3) -0.014(4) 0.007(3)
C44 0.061(5) 0.030(3) 0.031(4) 0.012(3) -0.014(4) -0.001(4)
C45 0.025(3) 0.026(3) 0.041(4) 0.006(3) 0.001(3) 0.000(3)
C46 0.057(5) 0.028(3) 0.050(5) -0.010(3) 0.008(4) -0.001(4)
C47 0.051(5) 0.058(4) 0.024(5) 0.017(3) -0.011(4) -0.018(4)
C48 0.038(4) 0.037(3) 0.046(5) 0.007(3) -0.024(4) -0.003(3)

loop_
_atom_type_symbol
_atom_type_description
_atom_type_scat_dispersion_real
_atom_type_scat_dispersion_imag
_atom_type_scat_source
C C 0.0033 0.0016 'International Tables Vol C Tables 4.2.6.8 and 6.1.1.4'
H H 0.0000 0.0000 'International Tables Vol C Tables 4.2.6.8 and 6.1.1.4'
N N 0.0061 0.0033 'International Tables Vol C Tables 4.2.6.8 and 6.1.1.4'
P P 0.1023 0.0942 'International Tables Vol C Tables 4.2.6.8 and 6.1.1.4'
Ru Ru -1.2594 0.8363 'International Tables Vol C Tables 4.2.6.8 and 6.1.1.4'

loop_
_geom_angle_atom_site_label_1
_geom_angle_atom_site_label_2
_geom_angle_atom_site_label_3
_geom_angle
P3 Ru1 P1 144.94(6)
P3 Ru1 P2 107.48(6)
P1 Ru1 P2 104.45(6)
P3 Ru1 N4 96.64(14)
P1 Ru1 N4 95.50(12)
P2 Ru1 N4 93.47(14)
P6 Ru2 P4 145.49(6)
P6 Ru2 P5 106.23(6)
P4 Ru2 P5 104.91(6)
P6 Ru2 N8 96.52(13)
P4 Ru2 N8 96.02(12)
P5 Ru2 N8 93.60(14)
N1 P1 C1 102.3(3)
N1 P1 C2 99.6(3)
C1 P1 C2 97.2(3)
N1 P1 Ru1 110.49(18)
C1 P1 Ru1 115.38(19)
C2 P1 Ru1 128.20(19)
N2 P2 C3 102.8(3)
N2 P2 C4 99.4(3)
C3 P2 C4 102.8(3)
N2 P2 Ru1 113.76(18)
C3 P2 Ru1 112.7(2)
C4 P2 Ru1 122.8(2)
N3 P3 C6 98.2(3)
N3 P3 C5 100.3(3)
C6 P3 C5 99.5(3)
N3 P3 Ru1 114.9(2)
C6 P3 Ru1 117.6(2)
C5 P3 Ru1 122.3(2)
N5 P4 C25 101.8(3)
N5 P4 C26 98.2(3)
C25 P4 C26 97.4(3)
N5 P4 Ru2 111.17(18)
C25 P4 Ru2 115.5(2)
C26 P4 Ru2 128.72(19)
N6 P5 C28 99.2(3)
N6 P5 C27 103.1(3)
C28 P5 C27 102.2(3)
N6 P5 Ru2 113.46(19)
C28 P5 Ru2 122.9(2)
C27 P5 Ru2 113.3(2)
N7 P6 C30 97.4(3)
N7 P6 C29 100.3(3)
C30 P6 C29 100.0(3)
N7 P6 Ru2 115.5(2)
C30 P6 Ru2 118.0(2)
C29 P6 Ru2 121.5(2)
C7 N1 P1 122.1(4)
C7 N1 H1A 118.9
P1 N1 H1A 118.9
C9 N2 P2 125.4(4)
C9 N2 H2A 117.3
P2 N2 H2A 117.3
C11 N3 P3 124.3(5)
C11 N3 H3A 117.9
P3 N3 H3A 117.9
C10 N4 C12 107.1(4)
C10 N4 C8 106.2(5)
C12 N4 C8 104.8(5)
C10 N4 Ru1 114.9(4)
C12 N4 Ru1 110.0(4)
C8 N4 Ru1 113.3(3)
C31 N5 P4 120.4(4)
C31 N5 H5B 119.8
P4 N5 H5B 119.8
C33 N6 P5 124.8(4)
C33 N6 H6B 117.6
P5 N6 H6B 117.6
C35 N7 P6 124.7(4)
C35 N7 H7A 117.6
P6 N7 H7A 117.6
C34 N8 C36 107.4(5)
C34 N8 C32 106.3(5)
C36 N8 C32 105.2(5)
C34 N8 Ru2 115.0(4)
C36 N8 Ru2 109.6(4)
C32 N8 Ru2 112.8(3)
C13 C1 C14 111.1(6)
C13 C1 P1 113.1(5)
C14 C1 P1 111.8(4)
C13 C1 H1B 106.8
C14 C1 H1B 106.8
P1 C1 H1B 106.8
C16 C2 C15 109.5(5)
C16 C2 P1 111.0(4)
C15 C2 P1 115.0(5)
C16 C2 H2B 107.0
C15 C2 H2B 107.0
P1 C2 H2B 107.0
C18 C3 C17 112.7(6)
C18 C3 P2 118.3(5)
C17 C3 P2 112.0(4)
C18 C3 H3B 104.0
C17 C3 H3B 104.0
P2 C3 H3B 104.0
C20 C4 C19 108.8(5)
C20 C4 P2 109.4(4)
C19 C4 P2 116.8(4)
C20 C4 H4A 107.2
C19 C4 H4A 107.2
P2 C4 H4A 107.2
C22 C5 C21 110.8(5)
C22 C5 P3 116.2(5)
C21 C5 P3 113.2(4)
C22 C5 H5A 105.2
C21 C5 H5A 105.2
P3 C5 H5A 105.2
C23 C6 C24 111.7(6)
C23 C6 P3 113.7(5)
C24 C6 P3 113.5(5)
C23 C6 H6A 105.7
C24 C6 H6A 105.7
P3 C6 H6A 105.7
N1 C7 C8 112.6(6)
N1 C7 H7B 109.1
C8 C7 H7B 109.1
N1 C7 H7C 109.1
C8 C7 H7C 109.1
H7B C7 H7C 107.8
N4 C8 C7 116.7(5)
N4 C8 H8A 108.1
C7 C8 H8A 108.1
N4 C8 H8B 108.1
C7 C8 H8B 108.1
H8A C8 H8B 107.3
N2 C9 C10 116.3(5)
N2 C9 H9A 108.2
C10 C9 H9A 108.2
N2 C9 H9B 108.2
C10 C9 H9B 108.2
H9A C9 H9B 107.4
N4 C10 C9 117.1(5)
N4 C10 H10A 108.0
C9 C10 H10A 108.0
N4 C10 H10B 108.0
C9 C10 H10B 108.0
H10A C10 H10B 107.3
N3 C11 C12 116.9(5)
N3 C11 H11A 108.1
C12 C11 H11A 108.1
N3 C11 H11B 108.1
C12 C11 H11B 108.1
H11A C11 H11B 107.3
N4 C12 C11 117.8(5)
N4 C12 H12A 107.9
C11 C12 H12A 107.9
N4 C12 H12B 107.9
C11 C12 H12B 107.9
H12A C12 H12B 107.2
C1 C13 H13A 109.5
C1 C13 H13B 109.5
H13A C13 H13B 109.5
C1 C13 H13C 109.5
H13A C13 H13C 109.5
H13B C13 H13C 109.5
C1 C14 H14A 109.5
C1 C14 H14B 109.5
H14A C14 H14B 109.5
C1 C14 H14C 109.5
H14A C14 H14C 109.5
H14B C14 H14C 109.5
C2 C15 H15A 109.5
C2 C15 H15B 109.5
H15A C15 H15B 109.5
C2 C15 H15C 109.5
H15A C15 H15C 109.5
H15B C15 H15C 109.5
C2 C16 H16A 109.5
C2 C16 H16B 109.5
H16A C16 H16B 109.5
C2 C16 H16C 109.5
H16A C16 H16C 109.5
H16B C16 H16C 109.5
C3 C17 H17A 109.5
C3 C17 H17B 109.5
H17A C17 H17B 109.5
C3 C17 H17C 109.5
H17A C17 H17C 109.5
H17B C17 H17C 109.5
C3 C18 H18A 109.5
C3 C18 H18B 109.5
H18A C18 H18B 109.5
C3 C18 H18C 109.5
H18A C18 H18C 109.5
H18B C18 H18C 109.5
C4 C19 H19A 109.5
C4 C19 H19B 109.5
H19A C19 H19B 109.5
C4 C19 H19C 109.5
H19A C19 H19C 109.5
H19B C19 H19C 109.5
C4 C20 H20A 109.5
C4 C20 H20B 109.5
H20A C20 H20B 109.5
C4 C20 H20C 109.5
H20A C20 H20C 109.5
H20B C20 H20C 109.5
C5 C21 H21A 109.5
C5 C21 H21B 109.5
H21A C21 H21B 109.5
C5 C21 H21C 109.5
H21A C21 H21C 109.5
H21B C21 H21C 109.5
C5 C22 H22A 109.5
C5 C22 H22B 109.5
H22A C22 H22B 109.5
C5 C22 H22C 109.5
H22A C22 H22C 109.5
H22B C22 H22C 109.5
C6 C23 H23A 109.5
C6 C23 H23B 109.5
H23A C23 H23B 109.5
C6 C23 H23C 109.5
H23A C23 H23C 109.5
H23B C23 H23C 109.5
C6 C24 H24A 109.5
C6 C24 H24B 109.5
H24A C24 H24B 109.5
C6 C24 H24C 109.5
H24A C24 H24C 109.5
H24B C24 H24C 109.5
C37 C25 C38 110.9(6)
C37 C25 P4 113.5(5)
C38 C25 P4 110.7(4)
C37 C25 H25A 107.1
C38 C25 H25A 107.1
P4 C25 H25A 107.1
C40 C26 C39 109.7(5)
C40 C26 P4 112.1(5)
C39 C26 P4 117.6(5)
C40 C26 H26A 105.5
C39 C26 H26A 105.5
P4 C26 H26A 105.5
C41 C27 C42 112.3(6)
C41 C27 P5 118.9(5)
C42 C27 P5 111.1(5)
C41 C27 H27A 104.3
C42 C27 H27A 104.3
P5 C27 H27A 104.3
C44 C28 C43 109.1(5)
C44 C28 P5 116.8(5)
C43 C28 P5 109.0(4)
C44 C28 H28A 107.1
C43 C28 H28A 107.1
P5 C28 H28A 107.1
C45 C29 C46 111.3(5)
C45 C29 P6 114.0(4)
C46 C29 P6 114.3(5)
C45 C29 H29A 105.4
C46 C29 H29A 105.4
P6 C29 H29A 105.4
C47 C30 C48 111.5(5)
C47 C30 P6 111.7(5)
C48 C30 P6 112.9(4)
C47 C30 H30A 106.8
C48 C30 H30A 106.8
P6 C30 H30A 106.8
N5 C31 C32 111.7(6)
N5 C31 H31A 109.3
C32 C31 H31A 109.3
N5 C31 H31B 109.3
C32 C31 H31B 109.3
H31A C31 H31B 107.9
N8 C32 C31 117.1(5)
N8 C32 H32A 108.0
C31 C32 H32A 108.0
N8 C32 H32B 108.0
C31 C32 H32B 108.0
H32A C32 H32B 107.3
N6 C33 C34 116.3(5)
N6 C33 H33A 108.2
C34 C33 H33A 108.2
N6 C33 H33B 108.2
C34 C33 H33B 108.2
H33A C33 H33B 107.4
N8 C34 C33 116.1(5)
N8 C34 H34A 108.3
C33 C34 H34A 108.3
N8 C34 H34B 108.3
C33 C34 H34B 108.3
H34A C34 H34B 107.4
N7 C35 C36 117.9(5)
N7 C35 H35A 107.8
C36 C35 H35A 107.8
N7 C35 H35B 107.8
C36 C35 H35B 107.8
H35A C35 H35B 107.2
N8 C36 C35 118.5(6)
N8 C36 H36A 107.7
C35 C36 H36A 107.7
N8 C36 H36B 107.7
C35 C36 H36B 107.7
H36A C36 H36B 107.1
C25 C37 H37A 109.5
C25 C37 H37B 109.5
H37A C37 H37B 109.5
C25 C37 H37C 109.5
H37A C37 H37C 109.5
H37B C37 H37C 109.5
C25 C38 H38A 109.5
C25 C38 H38B 109.5
H38A C38 H38B 109.5
C25 C38 H38C 109.5
H38A C38 H38C 109.5
H38B C38 H38C 109.5
C26 C39 H39A 109.5
C26 C39 H39B 109.5
H39A C39 H39B 109.5
C26 C39 H39C 109.5
H39A C39 H39C 109.5
H39B C39 H39C 109.5
C26 C40 H40A 109.5
C26 C40 H40B 109.5
H40A C40 H40B 109.5
C26 C40 H40C 109.5
H40A C40 H40C 109.5
H40B C40 H40C 109.5
C27 C41 H41A 109.5
C27 C41 H41B 109.5
H41A C41 H41B 109.5
C27 C41 H41C 109.5
H41A C41 H41C 109.5
H41B C41 H41C 109.5
C27 C42 H42A 109.5
C27 C42 H42B 109.5
H42A C42 H42B 109.5
C27 C42 H42C 109.5
H42A C42 H42C 109.5
H42B C42 H42C 109.5
C28 C43 H43A 109.5
C28 C43 H43B 109.5
H43A C43 H43B 109.5
C28 C43 H43C 109.5
H43A C43 H43C 109.5
H43B C43 H43C 109.5
C28 C44 H44A 109.5
C28 C44 H44B 109.5
H44A C44 H44B 109.5
C28 C44 H44C 109.5
H44A C44 H44C 109.5
H44B C44 H44C 109.5
C29 C45 H45A 109.5
C29 C45 H45B 109.5
H45A C45 H45B 109.5
C29 C45 H45C 109.5
H45A C45 H45C 109.5
H45B C45 H45C 109.5
C29 C46 H46A 109.5
C29 C46 H46B 109.5
H46A C46 H46B 109.5
C29 C46 H46C 109.5
H46A C46 H46C 109.5
H46B C46 H46C 109.5
C30 C47 H47A 109.5
C30 C47 H47B 109.5
H47A C47 H47B 109.5
C30 C47 H47C 109.5
H47A C47 H47C 109.5
H47B C47 H47C 109.5
C30 C48 H48A 109.5
C30 C48 H48B 109.5
H48A C48 H48B 109.5
C30 C48 H48C 109.5
H48A C48 H48C 109.5
H48B C48 H48C 109.5

loop_
_geom_bond_atom_site_label_1
_geom_bond_atom_site_label_2
_geom_bond_distance
Ru1 P3 2.2785(17)
Ru1 P1 2.2883(15)
Ru1 P2 2.3133(17)
Ru1 N4 2.337(5)
Ru2 P6 2.2662(17)
Ru2 P4 2.2824(15)
Ru2 P5 2.3136(17)
Ru2 N8 2.328(4)
P1 N1 1.694(5)
P1 C1 1.880(6)
P1 C2 1.902(6)
P2 N2 1.702(5)
P2 C3 1.874(7)
P2 C4 1.880(6)
P3 N3 1.695(6)
P3 C6 1.866(7)
P3 C5 1.885(5)
P4 N5 1.703(5)
P4 C25 1.854(6)
P4 C26 1.870(6)
P5 N6 1.691(5)
P5 C28 1.882(6)
P5 C27 1.883(7)
P6 N7 1.687(5)
P6 C30 1.873(6)
P6 C29 1.890(6)
N1 C7 1.469(8)
N1 H1A 0.8700
N2 C9 1.447(7)
N2 H2A 0.8700
N3 C11 1.442(8)
N3 H3A 0.8700
N4 C10 1.489(8)
N4 C12 1.493(8)
N4 C8 1.496(7)
N5 C31 1.470(8)
N5 H5B 0.8700
N6 C33 1.458(8)
N6 H6B 0.8700
N7 C35 1.458(8)
N7 H7A 0.8700
N8 C34 1.492(8)
N8 C36 1.496(8)
N8 C32 1.509(7)
C1 C13 1.509(10)
C1 C14 1.532(9)
C1 H1B 0.9900
C2 C16 1.509(9)
C2 C15 1.542(8)
C2 H2B 0.9900
C3 C18 1.529(9)
C3 C17 1.537(9)
C3 H3B 0.9900
C4 C20 1.532(9)
C4 C19 1.539(9)
C4 H4A 0.9900
C5 C22 1.516(9)
C5 C21 1.543(9)
C5 H5A 0.9900
C6 C23 1.515(9)
C6 C24 1.538(8)
C6 H6A 0.9900
C7 C8 1.517(8)
C7 H7B 0.9800
C7 H7C 0.9800
C8 H8A 0.9800
C8 H8B 0.9800
C9 C10 1.521(9)
C9 H9A 0.9800
C9 H9B 0.9800
C10 H10A 0.9800
C10 H10B 0.9800
C11 C12 1.536(8)
C11 H11A 0.9800
C11 H11B 0.9800
C12 H12A 0.9800
C12 H12B 0.9800
C13 H13A 0.9700
C13 H13B 0.9700
C13 H13C 0.9700
C14 H14A 0.9700
C14 H14B 0.9700
C14 H14C 0.9700
C15 H15A 0.9700
C15 H15B 0.9700
C15 H15C 0.9700
C16 H16A 0.9700
C16 H16B 0.9700
C16 H16C 0.9700
C17 H17A 0.9700
C17 H17B 0.9700
C17 H17C 0.9700
C18 H18A 0.9700
C18 H18B 0.9700
C18 H18C 0.9700
C19 H19A 0.9700
C19 H19B 0.9700
C19 H19C 0.9700
C20 H20A 0.9700
C20 H20B 0.9700
C20 H20C 0.9700
C21 H21A 0.9700
C21 H21B 0.9700
C21 H21C 0.9700
C22 H22A 0.9700
C22 H22B 0.9700
C22 H22C 0.9700
C23 H23A 0.9700
C23 H23B 0.9700
C23 H23C 0.9700
C24 H24A 0.9700
C24 H24B 0.9700
C24 H24C 0.9700
C25 C37 1.515(9)
C25 C38 1.553(8)
C25 H25A 0.9900
C26 C40 1.512(9)
C26 C39 1.542(8)
C26 H26A 0.9900
C27 C41 1.526(9)
C27 C42 1.536(9)
C27 H27A 0.9900
C28 C44 1.515(9)
C28 C43 1.549(9)
C28 H28A 0.9900
C29 C45 1.528(8)
C29 C46 1.528(9)
C29 H29A 0.9900
C30 C47 1.520(9)
C30 C48 1.533(9)
C30 H30A 0.9900
C31 C32 1.514(8)
C31 H31A 0.9800
C31 H31B 0.9800
C32 H32A 0.9800
C32 H32B 0.9800
C33 C34 1.511(9)
C33 H33A 0.9800
C33 H33B 0.9800
C34 H34A 0.9800
C34 H34B 0.9800
C35 C36 1.522(9)
C35 H35A 0.9800
C35 H35B 0.9800
C36 H36A 0.9800
C36 H36B 0.9800
C37 H37A 0.9700
C37 H37B 0.9700
C37 H37C 0.9700
C38 H38A 0.9700
C38 H38B 0.9700
C38 H38C 0.9700
C39 H39A 0.9700
C39 H39B 0.9700
C39 H39C 0.9700
C40 H40A 0.9700
C40 H40B 0.9700
C40 H40C 0.9700
C41 H41A 0.9700
C41 H41B 0.9700
C41 H41C 0.9700
C42 H42A 0.9700
C42 H42B 0.9700
C42 H42C 0.9700
C43 H43A 0.9700
C43 H43B 0.9700
C43 H43C 0.9700
C44 H44A 0.9700
C44 H44B 0.9700
C44 H44C 0.9700
C45 H45A 0.9700
C45 H45B 0.9700
C45 H45C 0.9700
C46 H46A 0.9700
C46 H46B 0.9700
C46 H46C 0.9700
C47 H47A 0.9700
C47 H47B 0.9700
C47 H47C 0.9700
C48 H48A 0.9700
C48 H48B 0.9700
C48 H48C 0.9700
